data_4506898
loop_
_publ_author_name
'Costantino, Ferdinando'
'Sassi, Paola'
'Geppi, Marco'
'Taddei, Marco'

_publ_section_title
;
 Multitechnique Experimental Insight on an Unusual Crystal-to-Crystal High
 Temperature Solid State Reaction in Zirconium
 Carboxypyridinephosphonates: From One-Dimensional Chains to
 Two-Dimensional Hybrid Layers Through HF Elimination
;
_journal_issue 11
_journal_name_full 'Crystal Growth &amp; Design'
_journal_page_first 5462
_journal_paper_doi 10.1021/cg301042y
_journal_volume 12
_journal_year 2012
_chemical_formula_moiety ZrF2(HF)(PO3CH2CH2NC5H4CO2)
_chemical_formula_sum 'C8 H9 F3 N O5 P Zr'
_chemical_formula_weight 378.28
_space_group_IT_number 14
_symmetry_cell_setting monoclinic
_symmetry_space_group_name_Hall '-P 2yab'
_symmetry_space_group_name_H-M 'P 1 21/a 1'
_audit_creation_method 'from EXP file using GSAS2CIF'
_cell_angle_alpha 90.0
_cell_angle_beta 102.447(3)
_cell_angle_gamma 90.0
_cell_formula_units_Z 4
_cell_length_a 14.2649(3)
_cell_length_b 12.8066(2)
_cell_length_c 6.6816(1)
_cell_measurement_temperature 298
_cell_volume 1191.94(4)
_computing_structure_refinement GSAS
_computing_structure_solution FOX
_diffrn_ambient_temperature 298
_diffrn_radiation_polarisn_ratio 0.85
_diffrn_radiation_probe x-ray
_exptl_absorpt_correction_T_max 1.00000
_exptl_absorpt_correction_T_min 1.00000
_exptl_absorpt_process_details
;   GSAS Absorption/surface roughness correction: function number 0
 No correction is applied.
;
_pd_calc_method 'Rietveld Refinement'
_pd_phase_name 1
_pd_proc_ls_background_function
;   GSAS Background function number 1 with 12 terms.
 Shifted Chebyshev function of 1st kind
      1:    1366.16     2:   -867.274     3:    496.371     4:   -218.818    
      5:    147.299     6:   -95.9250     7:    57.7820     8:   -37.7729    
      9:    32.6786    10:   -23.8781    11:    9.56314    12:    3.29919    
;
_pd_proc_ls_peak_cutoff 0.01000
_pd_proc_ls_pref_orient_corr
;   March-Dollase
 AXIS  1 Ratio=   1.08296  h= 1.000  k= 1.000  l= 0.000
 Prefered orientation correction range: Min=   0.91828, Max=   1.12676
;
_pd_proc_ls_profile_function
;
 CW Profile function number 3 with  19 terms
 Pseudovoigt profile coefficients as parameterized in
 P. Thompson, D.E. Cox & J.B. Hastings (1987). J. Appl. Cryst.,20,79-83.
 Asymmetry correction of L.W. Finger, D.E. Cox & A. P. Jephcoat (1994).
 J. Appl. Cryst.,27,892-900.
 Peak tails are ignored  where the intensity is below 0.0100 times the peak
   Aniso. broadening axis   0.0   0.0   1.0
;
_pd_proc_ls_prof_R_factor 0.0541
_pd_proc_ls_prof_wR_expected 0.0237
_pd_proc_ls_prof_wR_factor 0.0755
_refine_ls_goodness_of_fit_all 3.37
_refine_ls_matrix_type full
_refine_ls_number_parameters 80
_refine_ls_number_restraints 40
_refine_ls_R_Fsqd_factor 0.10277
_refine_ls_shift/su_max 0.12
_refine_ls_shift/su_mean 0.04
_cod_data_source_file cg301042y_si_002.cif
_cod_data_source_block compound_1
_cod_depositor_comments
;
The following automatic conversions were performed:

'_geom_bond_publ_flag' value 'N' changed to 'n' according to
/home/saulius/struct/CIF-dictionaries/cif_core.dic dictionary named
'cif_core.dic' version 2.4.2 from 2011-04-26 (43
times).

'_geom_angle_publ_flag' value 'N' changed to 'n' according
to /home/saulius/struct/CIF-dictionaries/cif_core.dic dictionary
named 'cif_core.dic' version 2.4.2 from 2011-04-26 (36 times).

Automatic conversion script
Id: cif_fix_values 1891 2012-01-12 08:04:46Z andrius 
;
_cod_original_cell_volume 1191.93(4)
_cod_database_code 4506898
_gsas_exptl_extinct_corr_t_min 1.00000
_gsas_exptl_extinct_corr_t_max 1.00000

loop_
_symmetry_equiv_pos_site_id
_symmetry_equiv_pos_as_xyz
1 +x,+y,+z
2 -x+1/2,+y+1/2,-z
-1 -x,-y,-z
-2 +x+1/2,-y+1/2,+z

loop_
_atom_site_type_symbol
_atom_site_label
_atom_site_fract_x
_atom_site_fract_y
_atom_site_fract_z
_atom_site_occupancy
_atom_site_thermal_displace_type
_atom_site_U_iso_or_equiv
_atom_site_symmetry_multiplicity
Zr Zr 0.64836(20) 0.00758(31) 0.8215(5) 1.0 Uiso 0.0211(10) 4
F F1 0.6568(12) 0.1642(8) 0.8424(27) 1.0 Uiso 0.0231(15) 4
F F2 0.7900(6) 0.0052(12) 0.9131(16) 1.0 Uiso 0.0231(15) 4
F F3 0.6439(11) -0.1526(8) 0.8443(29) 1.0 Uiso 0.0231(15) 4
P P 0.5992(5) 0.0350(7) 0.2998(12) 1.0 Uiso 0.0231(15) 4
O O1 0.6583(9) 0.0106(19) 0.1427(15) 1.0 Uiso 0.0231(15) 4
O O2 0.4973(6) -0.0109(17) 0.2598(17) 1.0 Uiso 0.0231(15) 4
O O3 0.6514(9) 0.0034(18) 0.5078(15) 1.0 Uiso 0.0231(15) 4
C C1 0.5857(11) 0.1744(11) 0.312(4) 1.0 Uiso 0.0231(15) 4
C C2 0.6711(11) 0.2404(14) 0.2873(27) 1.0 Uiso 0.0231(15) 4
N N 0.7586(10) 0.2189(14) 0.4217(24) 1.0 Uiso 0.0231(15) 4
C C3 0.8298(13) 0.1595(18) 0.3545(22) 1.0 Uiso 0.0231(15) 4
C C4 0.9122(12) 0.1314(17) 0.4997(21) 1.0 Uiso 0.0231(15) 4
C C5 0.9214(12) 0.1551(15) 0.7050(20) 1.0 Uiso 0.0231(15) 4
C C6 0.8590(13) 0.2282(16) 0.7669(22) 1.0 Uiso 0.0231(15) 4
C C7 0.7841(13) 0.2689(16) 0.6187(28) 1.0 Uiso 0.0231(15) 4
C C8 0.9996(9) 0.1208(12) 0.8532(14) 1.0 Uiso 0.0231(15) 4
O O4 1.0799(9) 0.0906(11) 0.7981(20) 1.0 Uiso 0.0231(15) 4
O O5 0.9989(13) 0.1329(11) 1.0505(20) 1.0 Uiso 0.0231(15) 4

loop_
_atom_type_symbol
_atom_type_number_in_cell
_atom_type_scat_dispersion_real
_atom_type_scat_dispersion_imag
_atom_type_scat_Cromer_Mann_a1
_atom_type_scat_Cromer_Mann_a2
_atom_type_scat_Cromer_Mann_a3
_atom_type_scat_Cromer_Mann_a4
_atom_type_scat_Cromer_Mann_b1
_atom_type_scat_Cromer_Mann_b2
_atom_type_scat_Cromer_Mann_b3
_atom_type_scat_Cromer_Mann_b4
_atom_type_scat_Cromer_Mann_c
_atom_type_scat_source
P 4.0 0.000 0.000 6.43450 1.90670 4.17910 27.1570 1.78000 0.52600 1.49080 68.1645 1.11490 International_Tables_Vol_C
C 32.0 0.000 0.000 2.31000 20.8439 1.02000 10.2075 1.58860 0.56870 0.86500 51.6512 0.21560 International_Tables_Vol_C
N 4.0 0.000 0.000 12.2126 0.00570 3.13220 9.89330 2.01250 28.9975 1.16630 0.58260 -11.529 International_Tables_Vol_C
O 20.0 0.000 0.000 3.04850 13.2771 2.28680 5.70110 1.54630 0.32390 0.86700 32.9089 0.25080 International_Tables_Vol_C
Zr 4.0 0.000 0.000 17.8765 1.27618 10.9480 11.9160 5.41732 0.11762 3.65721 87.6627 2.06929 International_Tables_Vol_C
F 12.0 0.000 0.000 3.53920 10.2825 2.64120 4.29440 1.51700 0.26150 1.02430 26.1476 0.27760 International_Tables_Vol_C

loop_
_diffrn_radiation_wavelength
_diffrn_radiation_wavelength_wt
_diffrn_radiation_type
_diffrn_radiation_wavelength_id
1.540500 1.000 K\a~1~ 1
1.544300 0.500 K\a~2~ 2

loop_
_geom_angle_atom_site_label_1
_geom_angle_atom_site_label_2
_geom_angle_atom_site_label_3
_geom_angle
_geom_angle_site_symmetry_1
_geom_angle_site_symmetry_3
_geom_angle_publ_flag
F1 Zr F2 87.2(4) 1_555 1_555 n
F1 Zr O1 85.5(7) 1_555 1_556 n
F1 Zr O2 92.3(8) 1_555 -1_656 n
F1 Zr O3 94.6(8) 1_555 1_555 n
F1 Zr F3 172.0(5) 1_555 1_555 n
F2 Zr O1 81.2(4) 1_555 1_556 n
F2 Zr O2 177.5(6) 1_555 -1_656 n
F2 Zr O3 93.9(5) 1_555 1_555 n
F2 Zr F3 90.4(5) 1_555 1_555 n
O1 Zr O2 96.4(5) 1_556 -1_656 n
O1 Zr O3 175.1(5) 1_556 1_555 n
O1 Zr F3 86.5(7) 1_556 1_555 n
O2 Zr O3 88.5(5) -1_656 1_555 n
O2 Zr F3 89.7(8) -1_656 1_555 n
O3 Zr F3 93.2(8) 1_555 1_555 n
C1 P O1 108.5(12) 1_555 1_555 n
C1 P O2 106.3(11) 1_555 1_555 n
C1 P O3 105.4(14) 1_555 1_555 n
O1 P O2 116.6(10) 1_555 1_555 n
O1 P O3 110.5(9) 1_555 1_555 n
O2 P O3 108.8(9) 1_555 1_555 n
P C1 C2 116.8(12) 1_555 1_555 n
C1 C2 N 116.5(13) 1_555 1_555 n
C2 N C3 120.2(10) 1_555 1_555 n
C2 N C7 121.0(10) 1_555 1_555 n
C3 N C7 118.2(9) 1_555 1_555 n
N C3 C4 118.1(9) 1_555 1_555 n
C3 C4 C5 121.1(9) 1_555 1_555 n
C4 C5 C6 120.3(9) 1_555 1_555 n
C4 C5 C8 121.7(9) 1_555 1_555 n
C6 C5 C8 117.3(9) 1_555 1_555 n
C5 C6 C7 118.4(9) 1_555 1_555 n
N C7 C6 119.2(10) 1_555 1_555 n
C5 C8 O4 119.9(11) 1_555 1_555 n
C5 C8 O5 119.5(14) 1_555 1_555 n
O4 C8 O5 119.9(13) 1_555 1_555 n

loop_
_geom_bond_atom_site_label_1
_geom_bond_atom_site_label_2
_geom_bond_distance
_geom_bond_site_symmetry_2
_geom_bond_publ_flag
Zr F1 2.012(9) 1_555 n
Zr F2 1.981(8) 1_555 n
Zr O1 2.121(9) 1_556 n
Zr O2 2.031(9) -1_656 n
Zr O3 2.107(9) 1_555 n
Zr F3 2.059(10) 1_555 n
P C1 1.799(12) 1_555 n
P O1 1.513(10) 1_555 n
P O2 1.537(10) 1_555 n
P O3 1.485(10) 1_555 n
C1 P 1.799(12) 1_555 n
C1 C2 1.520(13) 1_555 n
C2 C1 1.520(13) 1_555 n
C2 N 1.399(10) 1_555 n
N C2 1.399(10) 1_555 n
N C3 1.417(10) 1_555 n
N C7 1.438(10) 1_555 n
C3 N 1.417(10) 1_555 n
C3 C4 1.401(10) 1_555 n
C4 C3 1.401(10) 1_555 n
C4 C5 1.384(10) 1_555 n
C5 C4 1.384(10) 1_555 n
C5 C6 1.41(3) 1_555 n
C5 C8 1.393(10) 1_555 n
C6 C5 1.41(3) 1_555 n
C6 C7 1.39(3) 1_555 n
C7 N 1.438(10) 1_555 n
C7 C6 1.39(3) 1_555 n
C8 C5 1.393(10) 1_555 n
C8 O4 1.334(11) 1_555 n
C8 O5 1.330(11) 1_555 n
O4 C8 1.334(11) 1_555 n
O4 F2 2.671(15) -1_757 n
O5 C8 1.330(11) 1_555 n
F1 Zr 2.012(9) 1_555 n
F2 Zr 1.981(8) 1_555 n
O1 P 1.513(10) 1_555 n
O1 Zr 2.121(9) 1_554 n
O2 P 1.537(10) 1_555 n
O2 Zr 2.031(9) -1_656 n
O3 P 1.485(10) 1_555 n
O3 Zr 2.107(9) 1_555 n
F3 Zr 2.059(10) 1_555 n
